data_7013712
loop_
_publ_author_name
'Santos, Isabel Garcia'
'Hagenbach, Adelheid'
'Abram, Ulrich'

_publ_section_title
;
 Stable gold(III) complexes with thiosemicarbazone derivatives.
;
_journal_issue 4
_journal_name_full 'Dalton transactions (Cambridge, England : 2003)'
_journal_page_first 677
_journal_page_last 682
_journal_paper_doi 10.1039/b312978k
_journal_year 2004
_chemical_formula_moiety '[Au(Amhexim)Cl]Cl * MeOH'
_chemical_formula_sum 'C14 H22 Au Cl2 N5 O S'
_chemical_formula_weight 576.29
_chemical_name_common
;
Chloro(2-pyridineformamide(N-3-
hexamethylene)thiosemicarbazonato)gold(iii) chloride
;
_chemical_name_systematic
;
Chloro{2-pyridineformamide(N-3-hexamethylene)thiosemicarbazonato}gold(III)
chloride
;
_space_group_IT_number 14
_symmetry_cell_setting monoclinic
_symmetry_space_group_name_Hall '-P 2ybc'
_symmetry_space_group_name_H-M 'P 1 21/c 1'
_atom_sites_solution_hydrogens geom
_atom_sites_solution_primary direct
_atom_sites_solution_secondary difmap
_audit_creation_method SHELXL-97
_cell_angle_alpha 90.00
_cell_angle_beta 100.91(1)
_cell_angle_gamma 90.00
_cell_formula_units_Z 4
_cell_length_a 11.594(2)
_cell_length_b 9.266(1)
_cell_length_c 17.738(3)
_cell_measurement_reflns_used 2.8
_cell_measurement_temperature 173(2)
_cell_measurement_theta_min 30.4
_cell_volume 1871.2(5)
_computing_cell_refinement 'BRUKER CCD'
_computing_data_collection 'BRUKER CCD'
_computing_data_reduction SAINT
_computing_molecular_graphics ORTEP
_computing_publication_material WINGX
_computing_structure_refinement 'SHELXL-97 (Sheldrick, 1997)'
_computing_structure_solution SHELXS
_diffrn_ambient_temperature 173(2)
_diffrn_measured_fraction_theta_full 0.802
_diffrn_measured_fraction_theta_max 0.802
_diffrn_measurement_device_type 'BRUKER CCD'
_diffrn_measurement_method 'Omega and Phi Scans'
_diffrn_radiation_monochromator graphite
_diffrn_radiation_source 'fine-focus sealed tube'
_diffrn_radiation_type MoK\a
_diffrn_radiation_wavelength 0.71073
_diffrn_reflns_av_R_equivalents 0.0164
_diffrn_reflns_av_sigmaI/netI 0.0273
_diffrn_reflns_limit_h_max 13
_diffrn_reflns_limit_h_min -13
_diffrn_reflns_limit_k_max 5
_diffrn_reflns_limit_k_min -13
_diffrn_reflns_limit_l_max 22
_diffrn_reflns_limit_l_min -25
_diffrn_reflns_number 7513
_diffrn_reflns_theta_full 30.53
_diffrn_reflns_theta_max 30.53
_diffrn_reflns_theta_min 1.79
_diffrn_standards_decay_% 0
_exptl_absorpt_coefficient_mu 8.272
_exptl_absorpt_correction_T_max 1.0000
_exptl_absorpt_correction_T_min 0.5147
_exptl_absorpt_correction_type SADABS
_exptl_crystal_colour red-brown
_exptl_crystal_density_diffrn 2.046
_exptl_crystal_density_method 'not measured'
_exptl_crystal_description plate
_exptl_crystal_F_000 1112
_exptl_crystal_size_max 0.40
_exptl_crystal_size_mid 0.23
_exptl_crystal_size_min 0.10
_refine_diff_density_max 5.019
_refine_diff_density_min -5.773
_refine_diff_density_rms 0.371
_refine_ls_extinction_method none
_refine_ls_goodness_of_fit_ref 1.015
_refine_ls_hydrogen_treatment 'riding model'
_refine_ls_matrix_type full
_refine_ls_number_parameters 219
_refine_ls_number_reflns 4592
_refine_ls_number_restraints 0
_refine_ls_restrained_S_all 1.015
_refine_ls_R_factor_all 0.0687
_refine_ls_R_factor_gt 0.0588
_refine_ls_shift/su_max 0.017
_refine_ls_shift/su_mean 0.000
_refine_ls_structure_factor_coef Fsqd
_refine_ls_weighting_details 'calc w=1/[\s^2^(Fo^2^)+(0.1192P)^2^+0.0000P] where P=(Fo^2^+2Fc^2^)/3'
_refine_ls_weighting_scheme calc
_refine_ls_wR_factor_gt 0.1481
_refine_ls_wR_factor_ref 0.1545
_reflns_number_gt 3731
_reflns_number_total 4592
_reflns_threshold_expression >2sigma(I)
_cod_data_source_file b312978k.txt
_cod_data_source_block auhexim
_cod_original_sg_symbol_H-M P2(1)/c
_cod_database_code 7013712

loop_
_symmetry_equiv_pos_as_xyz
'x, y, z'
'-x, y+1/2, -z+1/2'
'-x, -y, -z'
'x, -y-1/2, z-1/2'

loop_
_atom_site_label
_atom_site_type_symbol
_atom_site_fract_x
_atom_site_fract_y
_atom_site_fract_z
_atom_site_U_iso_or_equiv
_atom_site_adp_type
_atom_site_occupancy
_atom_site_symmetry_multiplicity
_atom_site_calc_flag
_atom_site_refinement_flags
_atom_site_disorder_assembly
_atom_site_disorder_group
Au Au 0.42905(3) 0.38425(3) 0.085558(14) 0.02486(14) Uani 1 1 d . . .
Cl1 Cl 0.4186(2) 0.1376(2) 0.07933(12) 0.0356(5) Uani 1 1 d . . .
N1 N 0.5678(6) 0.4060(6) 0.1775(4) 0.0215(13) Uani 1 1 d . . .
C1 C 0.6237(8) 0.3009(8) 0.2213(4) 0.0299(17) Uani 1 1 d . . .
H1 H 0.6004 0.2036 0.2106 0.036 Uiso 1 1 calc R . .
C2 C 0.7157(8) 0.3306(8) 0.2826(4) 0.0307(17) Uani 1 1 d . . .
H2 H 0.7551 0.2556 0.3137 0.037 Uiso 1 1 calc R . .
C3 C 0.7467(8) 0.4732(8) 0.2958(4) 0.035(2) Uani 1 1 d . . .
H3 H 0.8104 0.4968 0.3361 0.042 Uiso 1 1 calc R . .
C4 C 0.6868(8) 0.5833(8) 0.2517(4) 0.0288(18) Uani 1 1 d . . .
H4 H 0.7077 0.6814 0.2621 0.035 Uiso 1 1 calc R . .
C5 C 0.5966(7) 0.5467(7) 0.1928(4) 0.0226(15) Uani 1 1 d . . .
C6 C 0.5271(7) 0.6523(7) 0.1402(4) 0.0230(15) Uani 1 1 d . . .
N5 N 0.5469(7) 0.7924(7) 0.1445(4) 0.0367(18) Uani 1 1 d . . .
H5A H 0.5039 0.8510 0.1116 0.044 Uiso 1 1 calc R . .
H5B H 0.6032 0.8272 0.1802 0.044 Uiso 1 1 calc R . .
N2 N 0.4444(6) 0.5947(7) 0.0882(3) 0.0248(15) Uani 1 1 d . . .
N3 N 0.3755(6) 0.6830(7) 0.0343(4) 0.0325(16) Uani 1 1 d . . .
C7 C 0.3020(8) 0.6144(8) -0.0167(4) 0.0296(19) Uani 1 1 d . . .
S S 0.28329(19) 0.4207(2) -0.01673(11) 0.0310(5) Uani 1 1 d . . .
N4 N 0.2344(6) 0.6867(7) -0.0746(3) 0.0323(15) Uani 1 1 d . . .
C8 C 0.1317(9) 0.6210(8) -0.1246(4) 0.038(2) Uani 1 1 d . . .
H8A H 0.1509 0.5198 -0.1352 0.045 Uiso 1 1 calc R . .
H8B H 0.1165 0.6732 -0.1742 0.045 Uiso 1 1 calc R . .
C9 C 0.0216(9) 0.6223(9) -0.0917(5) 0.041(2) Uani 1 1 d . . .
H9A H 0.0309 0.5530 -0.0485 0.050 Uiso 1 1 calc R . .
H9B H -0.0444 0.5883 -0.1315 0.050 Uiso 1 1 calc R . .
C10 C -0.0103(9) 0.7705(11) -0.0628(5) 0.043(2) Uani 1 1 d . . .
H10A H -0.0887 0.7640 -0.0486 0.052 Uiso 1 1 calc R . .
H10B H -0.0158 0.8410 -0.1053 0.052 Uiso 1 1 calc R . .
C11 C 0.0786(8) 0.8278(10) 0.0071(5) 0.037(2) Uani 1 1 d . . .
H11A H 0.0361 0.8905 0.0379 0.045 Uiso 1 1 calc R . .
H11B H 0.1102 0.7448 0.0397 0.045 Uiso 1 1 calc R . .
C12 C 0.1815(8) 0.9128(9) -0.0131(5) 0.038(2) Uani 1 1 d . . .
H12A H 0.1530 1.0096 -0.0317 0.046 Uiso 1 1 calc R . .
H12B H 0.2412 0.9266 0.0343 0.046 Uiso 1 1 calc R . .
C13 C 0.2402(8) 0.8425(9) -0.0734(5) 0.037(2) Uani 1 1 d . . .
H13A H 0.2027 0.8794 -0.1246 0.044 Uiso 1 1 calc R . .
H13B H 0.3237 0.8720 -0.0642 0.044 Uiso 1 1 calc R . .
O20 O -0.0465(7) 0.5778(8) -0.2954(4) 0.0513(18) Uani 1 1 d . . .
H20 H -0.1048 0.5492 -0.2777 0.077 Uiso 1 1 calc R . .
Cl2 Cl 0.72046(19) 0.95892(19) 0.27474(11) 0.0357(5) Uani 1 1 d . . .
C21 C -0.0593(11) 0.7283(12) -0.3135(6) 0.057(3) Uani 1 1 d . . .
H21A H -0.0425 0.7849 -0.2660 0.085 Uiso 1 1 calc R . .
H21B H -0.1400 0.7474 -0.3400 0.085 Uiso 1 1 calc R . .
H21C H -0.0044 0.7555 -0.3467 0.085 Uiso 1 1 calc R . .

loop_
_atom_site_aniso_label
_atom_site_aniso_U_11
_atom_site_aniso_U_22
_atom_site_aniso_U_33
_atom_site_aniso_U_23
_atom_site_aniso_U_13
_atom_site_aniso_U_12
Au 0.0298(3) 0.02229(15) 0.02052(16) 0.00037(8) -0.00019(13) -0.00159(10)
Cl1 0.0428(15) 0.0227(8) 0.0396(11) -0.0008(6) 0.0033(10) -0.0049(7)
N1 0.011(3) 0.031(3) 0.023(3) 0.000(2) 0.006(2) -0.001(2)
C1 0.038(5) 0.026(3) 0.024(3) 0.003(2) 0.002(3) -0.001(3)
C2 0.034(5) 0.026(3) 0.030(3) 0.004(3) 0.000(3) 0.005(3)
C3 0.049(5) 0.026(3) 0.023(3) -0.001(3) -0.010(3) 0.001(3)
C4 0.040(5) 0.023(3) 0.020(3) -0.001(2) -0.002(3) -0.001(3)
C5 0.024(4) 0.026(3) 0.017(3) 0.004(2) 0.004(3) 0.002(3)
C6 0.025(4) 0.024(3) 0.019(3) 0.004(2) 0.003(3) 0.005(3)
N5 0.051(5) 0.022(3) 0.028(3) 0.001(2) -0.015(3) -0.002(3)
N2 0.025(4) 0.031(3) 0.018(3) 0.000(2) 0.004(3) -0.003(2)
N3 0.042(4) 0.026(3) 0.025(3) 0.004(2) -0.004(3) 0.005(3)
C7 0.033(5) 0.033(4) 0.021(3) 0.004(2) 0.003(3) 0.001(3)
S 0.0313(12) 0.0339(9) 0.0242(8) -0.0022(7) -0.0039(8) -0.0010(8)
N4 0.038(4) 0.034(3) 0.021(3) 0.003(2) -0.003(3) 0.003(3)
C8 0.049(6) 0.040(4) 0.017(3) -0.001(3) -0.011(4) 0.003(3)
C9 0.033(6) 0.051(5) 0.035(4) 0.001(3) -0.006(4) -0.007(4)
C10 0.033(5) 0.060(6) 0.032(4) -0.002(4) -0.001(4) 0.003(4)
C11 0.030(5) 0.050(5) 0.033(4) -0.006(3) 0.008(4) 0.007(4)
C12 0.034(5) 0.039(4) 0.039(4) -0.007(3) 0.002(4) 0.006(4)
C13 0.037(5) 0.036(4) 0.033(4) 0.006(3) -0.004(4) 0.007(4)
O20 0.043(5) 0.062(4) 0.047(4) -0.007(3) 0.002(3) 0.008(3)
Cl2 0.0452(13) 0.0237(8) 0.0330(9) -0.0021(6) -0.0055(8) -0.0001(7)
C21 0.057(7) 0.062(7) 0.048(6) 0.010(5) 0.003(5) 0.008(5)

loop_
_atom_type_symbol
_atom_type_description
_atom_type_scat_dispersion_real
_atom_type_scat_dispersion_imag
_atom_type_scat_source
C C 0.0033 0.0016 'International Tables Vol C Tables 4.2.6.8 and 6.1.1.4'
H H 0.0000 0.0000 'International Tables Vol C Tables 4.2.6.8 and 6.1.1.4'
S S 0.1246 0.1234 'International Tables Vol C Tables 4.2.6.8 and 6.1.1.4'
Cl Cl 0.1484 0.1585 'International Tables Vol C Tables 4.2.6.8 and 6.1.1.4'
Au Au -2.0133 8.8022 'International Tables Vol C Tables 4.2.6.8 and 6.1.1.4'
N N 0.0061 0.0033 'International Tables Vol C Tables 4.2.6.8 and 6.1.1.4'
O O 0.0106 0.0060 'International Tables Vol C Tables 4.2.6.8 and 6.1.1.4'

loop_
_geom_angle_atom_site_label_1
_geom_angle_atom_site_label_2
_geom_angle_atom_site_label_3
_geom_angle
_geom_angle_site_symmetry_1
_geom_angle_site_symmetry_3
_geom_angle_publ_flag
N2 Au N1 80.3(2) . . ?
N2 Au S 85.44(19) . . ?
N1 Au S 165.66(18) . . ?
N2 Au Cl1 177.2(2) . . ?
N1 Au Cl1 99.28(17) . . ?
S Au Cl1 94.93(7) . . ?
C1 N1 C5 120.7(6) . . ?
C1 N1 Au 127.3(5) . . ?
C5 N1 Au 112.0(4) . . ?
N1 C1 C2 121.5(7) . . ?
C3 C2 C1 117.2(7) . . ?
C2 C3 C4 121.4(7) . . ?
C5 C4 C3 118.4(7) . . ?
N1 C5 C4 120.7(6) . . ?
N1 C5 C6 115.1(6) . . ?
C4 C5 C6 124.2(6) . . ?
N2 C6 N5 122.5(6) . . ?
N2 C6 C5 114.4(6) . . ?
N5 C6 C5 123.2(6) . . ?
C6 N2 N3 119.5(6) . . ?
C6 N2 Au 118.2(5) . . ?
N3 N2 Au 122.2(5) . . ?
C7 N3 N2 114.2(6) . . ?
N3 C7 N4 120.2(7) . . ?
N3 C7 S 123.6(6) . . ?
N4 C7 S 116.2(6) . . ?
C7 S Au 94.4(3) . . ?
C7 N4 C13 117.8(6) . . ?
C7 N4 C8 122.7(7) . . ?
C13 N4 C8 116.8(6) . . ?
N4 C8 C9 114.3(7) . . ?
C8 C9 C10 114.4(8) . . ?
C9 C10 C11 114.1(8) . . ?
C12 C11 C10 114.8(8) . . ?
C13 C12 C11 114.7(7) . . ?
N4 C13 C12 114.4(8) . . ?

loop_
_geom_bond_atom_site_label_1
_geom_bond_atom_site_label_2
_geom_bond_distance
_geom_bond_site_symmetry_2
_geom_bond_publ_flag
Au N2 1.958(7) . ?
Au N1 2.073(6) . ?
Au S 2.2587(18) . ?
Au Cl1 2.290(2) . ?
N1 C1 1.335(9) . ?
N1 C5 1.360(9) . ?
C1 C2 1.398(10) . ?
C2 C3 1.378(11) . ?
C3 C4 1.388(10) . ?
C4 C5 1.374(10) . ?
C5 C6 1.480(9) . ?
C6 N2 1.313(9) . ?
C6 N5 1.317(9) . ?
N2 N3 1.389(8) . ?
N3 C7 1.288(10) . ?
C7 N4 1.346(9) . ?
C7 S 1.808(7) . ?
N4 C13 1.446(11) . ?
N4 C8 1.474(10) . ?
C8 C9 1.500(17) . ?
C9 C10 1.535(13) . ?
C10 C11 1.548(11) . ?
C11 C12 1.528(14) . ?
C12 C13 1.519(13) . ?
O20 C21 1.432(13) . ?

loop_
_geom_hbond_atom_site_label_D
_geom_hbond_atom_site_label_H
_geom_hbond_atom_site_label_A
_geom_hbond_distance_DH
_geom_hbond_distance_HA
_geom_hbond_distance_DA
_geom_hbond_angle_DHA
_geom_hbond_site_symmetry_A
N5 H5B Cl2 0.88 2.30 3.164(6) 167.2 .
N5 H5A Cl1 0.88 2.85 3.624(7) 147.1 1_565
O20 H20 Cl2 0.84 2.39 3.199(8) 163.4 4_475
